data_7205710
loop_
_publ_author_name
'Cin\<ci\'c, Dominik'
'Fri\<s\<ci\'c, Tomislav'
'Jones, William'

_publ_section_title
;
 Experimental and database studies of three-centered halogen bonds with
 bifurcated acceptors present in molecular crystals, cocrystals and
 salts
;
_journal_issue 9
_journal_name_full CrystEngComm
_journal_page_first 3224
_journal_paper_doi 10.1039/c0ce00699h
_journal_volume 13
_journal_year 2011
_chemical_formula_moiety '2(C6 F4 I2), (C4 H8 S2)'
_chemical_formula_sum 'C16 H8 F8 I4 S2'
_chemical_formula_weight 923.94
_chemical_name_common '1,4-DIIODOTETRAFLUOROBENZENE - 1,4-DITHIANE 2/1'
_chemical_name_systematic
;
1,4-DIIODOTETRAFLUOROBENZENE - 1,4-DITHIANE 2/1
;
_space_group_IT_number 2
_symmetry_cell_setting triclinic
_symmetry_space_group_name_Hall '-P 1'
_symmetry_space_group_name_H-M 'P -1'
_atom_sites_solution_hydrogens geom
_atom_sites_solution_primary direct
_atom_sites_solution_secondary difmap
_audit_creation_method SHELXL-97
_cell_angle_alpha 69.182(1)
_cell_angle_beta 89.501(1)
_cell_angle_gamma 81.866(1)
_cell_formula_units_Z 1
_cell_length_a 6.3597(2)
_cell_length_b 8.6865(2)
_cell_length_c 11.2216(3)
_cell_measurement_reflns_used 5598
_cell_measurement_temperature 293(2)
_cell_measurement_theta_max 32.03
_cell_measurement_theta_min 1.00
_cell_volume 573.04(3)
_computing_cell_refinement 'HKL Scalepack (Otwinowski & Minor 1997)'
_computing_data_collection 'Collect (Nonius B.V. 1998)'
_computing_data_reduction
;
HKL Denzo and Scalepack (Otwinowski & Minor 1997)
;
_computing_publication_material 'SHELXL-97 (Sheldrick 1997)'
_computing_structure_refinement 'SHELXL-97 (Sheldrick 1997)'
_computing_structure_solution 'SIR-92 (Altomare et al. 1994)'
_diffrn_ambient_temperature 293(2)
_diffrn_measured_fraction_theta_full 0.993
_diffrn_measured_fraction_theta_max 0.993
_diffrn_measurement_device_type 'Nonius Kappa CCD'
_diffrn_measurement_method 'Thin slice \w and \f scans'
_diffrn_radiation_source 'fine-focus sealed tube'
_diffrn_radiation_type MoK\a
_diffrn_radiation_wavelength 0.71073
_diffrn_reflns_av_R_equivalents 0.0605
_diffrn_reflns_av_sigmaI/netI 0.0478
_diffrn_reflns_limit_h_max 9
_diffrn_reflns_limit_h_min -9
_diffrn_reflns_limit_k_max 12
_diffrn_reflns_limit_k_min -12
_diffrn_reflns_limit_l_max 16
_diffrn_reflns_limit_l_min -15
_diffrn_reflns_number 9657
_diffrn_reflns_theta_full 32.03
_diffrn_reflns_theta_max 32.03
_diffrn_reflns_theta_min 1.94
_exptl_absorpt_coefficient_mu 5.686
_exptl_absorpt_correction_T_max 0.581
_exptl_absorpt_correction_T_min 0.420
_exptl_absorpt_correction_type multi-scan
_exptl_absorpt_process_details
;
multi-scan from symmetry-related measurements
Sortav (Blessing 1995)
;
_exptl_crystal_colour colourless
_exptl_crystal_density_diffrn 2.677
_exptl_crystal_density_method 'not measured'
_exptl_crystal_description prism
_exptl_crystal_F_000 420
_exptl_crystal_size_max 0.18
_exptl_crystal_size_mid 0.10
_exptl_crystal_size_min 0.10
_refine_diff_density_max 0.900
_refine_diff_density_min -2.567
_refine_diff_density_rms 0.412
_refine_ls_extinction_method none
_refine_ls_goodness_of_fit_ref 1.062
_refine_ls_hydrogen_treatment constr
_refine_ls_matrix_type full
_refine_ls_number_parameters 136
_refine_ls_number_reflns 3969
_refine_ls_number_restraints 0
_refine_ls_restrained_S_all 1.062
_refine_ls_R_factor_all 0.0520
_refine_ls_R_factor_gt 0.0368
_refine_ls_shift/su_max 0.001
_refine_ls_shift/su_mean 0.000
_refine_ls_structure_factor_coef Fsqd
_refine_ls_weighting_details 'calc w=1/[\s^2^(Fo^2^)+(0.0443P)^2^+0.8341P] where P=(Fo^2^+2Fc^2^)/3'
_refine_ls_weighting_scheme calc
_refine_ls_wR_factor_gt 0.0893
_refine_ls_wR_factor_ref 0.1017
_reflns_number_gt 3136
_reflns_number_total 3969
_reflns_threshold_expression >2sigma(I)
_cod_data_source_file c0ce00699h.txt
_cod_data_source_block (1,4-tfib)2-(dithiane)
_cod_original_sg_symbol_H-M P-1
_cod_database_code 7205710

loop_
_symmetry_equiv_pos_as_xyz
'x, y, z'
'-x, -y, -z'

loop_
_atom_site_label
_atom_site_type_symbol
_atom_site_fract_x
_atom_site_fract_y
_atom_site_fract_z
_atom_site_U_iso_or_equiv
_atom_site_adp_type
_atom_site_occupancy
_atom_site_symmetry_multiplicity
_atom_site_calc_flag
_atom_site_refinement_flags
_atom_site_disorder_assembly
_atom_site_disorder_group
I1 I -0.26332(4) 0.46036(3) 0.34781(3) 0.03503(9) Uani 1 1 d . . .
I2 I 0.26952(4) 0.93258(3) -0.17167(3) 0.03423(9) Uani 1 1 d . . .
S1 S 0.50760(18) 0.15565(14) 0.56325(10) 0.0347(2) Uani 1 1 d . . .
F1 F -0.3424(4) 0.5694(4) 0.0457(3) 0.0418(6) Uani 1 1 d . . .
F2 F -0.1393(5) 0.7491(4) -0.1524(2) 0.0423(6) Uani 1 1 d . . .
F3 F 0.3438(5) 0.8276(4) 0.1309(3) 0.0520(8) Uani 1 1 d . . .
F4 F 0.1420(5) 0.6455(5) 0.3284(3) 0.0542(8) Uani 1 1 d . . .
C1 C 0.0722(7) 0.6684(5) 0.2100(4) 0.0341(8) Uani 1 1 d . . .
C2 C -0.1043(6) 0.6005(5) 0.1932(4) 0.0280(7) Uani 1 1 d . . .
C3 C -0.1730(6) 0.6312(5) 0.0685(4) 0.0278(7) Uani 1 1 d . . .
C4 C -0.0678(6) 0.7267(5) -0.0339(4) 0.0297(7) Uani 1 1 d . . .
C5 C 0.1091(6) 0.7941(5) -0.0172(4) 0.0279(7) Uani 1 1 d . . .
C6 C 0.1771(7) 0.7624(5) 0.1083(4) 0.0337(8) Uani 1 1 d . . .
C7 C 0.3297(6) 0.1615(5) 0.4361(4) 0.0366(9) Uani 1 1 d . . .
H7A H 0.2006 0.2369 0.4338 0.044 Uiso 1 1 calc R . .
H7B H 0.3964 0.2057 0.3554 0.044 Uiso 1 1 calc R . .
C8 C 0.7287(6) 0.0077(5) 0.5497(4) 0.0348(8) Uani 1 1 d . . .
H8A H 0.7891 0.0541 0.4671 0.042 Uiso 1 1 calc R . .
H8B H 0.8375 -0.0075 0.6146 0.042 Uiso 1 1 calc R . .

loop_
_atom_site_aniso_label
_atom_site_aniso_U_11
_atom_site_aniso_U_22
_atom_site_aniso_U_33
_atom_site_aniso_U_23
_atom_site_aniso_U_13
_atom_site_aniso_U_12
I1 0.03803(15) 0.03482(14) 0.02849(14) -0.00529(11) 0.01044(10) -0.00991(11)
I2 0.03632(15) 0.03494(14) 0.02965(14) -0.00738(11) 0.01122(10) -0.01126(11)
S1 0.0409(5) 0.0368(5) 0.0280(4) -0.0104(4) 0.0105(4) -0.0140(4)
F1 0.0385(13) 0.0518(16) 0.0402(14) -0.0162(12) 0.0025(11) -0.0237(12)
F2 0.0468(14) 0.0585(17) 0.0220(11) -0.0110(11) -0.0029(10) -0.0186(13)
F3 0.0491(16) 0.075(2) 0.0388(15) -0.0181(15) 0.0033(13) -0.0389(16)
F4 0.0578(18) 0.085(2) 0.0231(12) -0.0141(14) -0.0027(12) -0.0328(17)
C1 0.038(2) 0.042(2) 0.0210(17) -0.0075(16) 0.0023(15) -0.0142(17)
C2 0.0282(16) 0.0292(16) 0.0258(17) -0.0076(14) 0.0044(13) -0.0077(13)
C3 0.0296(17) 0.0271(16) 0.0275(17) -0.0084(14) 0.0022(14) -0.0102(14)
C4 0.0327(18) 0.0349(18) 0.0215(16) -0.0080(14) 0.0033(14) -0.0106(15)
C5 0.0288(16) 0.0274(16) 0.0258(17) -0.0063(14) 0.0056(13) -0.0069(13)
C6 0.0339(19) 0.041(2) 0.0287(19) -0.0123(17) 0.0042(15) -0.0147(16)
C7 0.0270(17) 0.036(2) 0.038(2) -0.0032(17) -0.0001(16) -0.0036(15)
C8 0.0252(16) 0.044(2) 0.0298(19) -0.0050(17) -0.0003(14) -0.0103(16)

loop_
_atom_type_symbol
_atom_type_description
_atom_type_scat_dispersion_real
_atom_type_scat_dispersion_imag
_atom_type_scat_source
C C 0.0033 0.0016 'International Tables Vol C Tables 4.2.6.8 and 6.1.1.4'
H H 0.0000 0.0000 'International Tables Vol C Tables 4.2.6.8 and 6.1.1.4'
F F 0.0171 0.0103 'International Tables Vol C Tables 4.2.6.8 and 6.1.1.4'
I I -0.4742 1.8119 'International Tables Vol C Tables 4.2.6.8 and 6.1.1.4'
S S 0.1246 0.1234 'International Tables Vol C Tables 4.2.6.8 and 6.1.1.4'

loop_
_geom_angle_atom_site_label_1
_geom_angle_atom_site_label_2
_geom_angle_atom_site_label_3
_geom_angle
_geom_angle_site_symmetry_1
_geom_angle_site_symmetry_3
_geom_angle_publ_flag
C8 S1 C7 100.4(2) . . ?
F4 C1 C6 118.5(4) . . ?
F4 C1 C2 119.6(4) . . ?
C6 C1 C2 121.9(4) . . ?
C1 C2 C3 117.3(3) . . ?
C1 C2 I1 121.5(3) . . ?
C3 C2 I1 121.2(3) . . ?
F1 C3 C4 118.9(3) . . ?
F1 C3 C2 120.3(3) . . ?
C4 C3 C2 120.8(3) . . ?
F2 C4 C5 120.0(3) . . ?
F2 C4 C3 118.0(3) . . ?
C5 C4 C3 122.0(3) . . ?
C4 C5 C6 116.9(3) . . ?
C4 C5 I2 121.6(3) . . ?
C6 C5 I2 121.6(3) . . ?
F3 C6 C1 119.0(4) . . ?
F3 C6 C5 119.7(4) . . ?
C1 C6 C5 121.2(4) . . ?
C8 C7 S1 113.6(3) 2_656 . ?
C8 C7 H7A 108.8 2_656 . ?
S1 C7 H7A 108.8 . . ?
C8 C7 H7B 108.8 2_656 . ?
S1 C7 H7B 108.8 . . ?
H7A C7 H7B 107.7 . . ?
C7 C8 S1 114.2(3) 2_656 . ?
C7 C8 H8A 108.7 2_656 . ?
S1 C8 H8A 108.7 . . ?
C7 C8 H8B 108.7 2_656 . ?
S1 C8 H8B 108.7 . . ?
H8A C8 H8B 107.6 . . ?

loop_
_geom_bond_atom_site_label_1
_geom_bond_atom_site_label_2
_geom_bond_distance
_geom_bond_site_symmetry_2
_geom_bond_publ_flag
I1 C2 2.081(4) . ?
I2 C5 2.081(4) . ?
S1 C8 1.810(5) . ?
S1 C7 1.810(5) . ?
F1 C3 1.334(4) . ?
F2 C4 1.347(4) . ?
F3 C6 1.336(5) . ?
F4 C1 1.341(4) . ?
C1 C6 1.375(5) . ?
C1 C2 1.383(5) . ?
C2 C3 1.390(5) . ?
C3 C4 1.387(5) . ?
C4 C5 1.383(5) . ?
C5 C6 1.395(5) . ?
C7 C8 1.520(6) 2_656 ?
C7 H7A 0.9700 . ?
C7 H7B 0.9700 . ?
C8 C7 1.520(6) 2_656 ?
C8 H8A 0.9700 . ?
C8 H8B 0.9700 . ?
